data_7206208
loop_
_publ_author_name
'Ichikawa, Akio'
'Ono, Hiroshi'
'Echigo, Takuya'
'Mikata, Yuji'

_publ_section_title
;
 Crystal structures and chiral recognition of the diastereomeric salts
 prepared from 2-methoxy-2-(1-naphthyl)propanoic acid
;
_journal_issue 14
_journal_name_full CrystEngComm
_journal_page_first 4536
_journal_paper_doi 10.1039/c1ce05155e
_journal_volume 13
_journal_year 2011
_chemical_absolute_configuration rm
_chemical_formula_moiety 'C22 H25 N O3 '
_chemical_formula_sum 'C22 H25 N O3'
_chemical_formula_weight 351.44
_space_group_IT_number 4
_symmetry_cell_setting monoclinic
_symmetry_Int_Tables_number 4
_symmetry_space_group_name_Hall 'P 2yb'
_symmetry_space_group_name_H-M 'P 1 21 1'
_cell_angle_alpha 90.0000
_cell_angle_beta 101.529(4)
_cell_angle_gamma 90.0000
_cell_formula_units_Z 2
_cell_length_a 9.3455(7)
_cell_length_b 6.7383(4)
_cell_length_c 14.6868(12)
_cell_measurement_reflns_used 2501
_cell_measurement_temperature 123.1
_cell_measurement_theta_max 27.5
_cell_measurement_theta_min 3.2
_cell_volume 906.21(11)
_computing_cell_refinement CrystalClear
_computing_data_collection CrystalClear
_computing_data_reduction CrystalStructure
_computing_publication_material 'CrystalStructure 3.8'
_computing_structure_refinement SHELXL
_computing_structure_solution SIR92
_diffrn_ambient_temperature 123(2)
_diffrn_detector_area_resol_mean 7.31
_diffrn_measured_fraction_theta_full 0.992
_diffrn_measured_fraction_theta_max 0.992
_diffrn_measurement_device_type 'Rigaku Mercury'
_diffrn_measurement_method \w
_diffrn_radiation_type 'Mo K\a'
_diffrn_radiation_wavelength 0.71070
_diffrn_reflns_av_R_equivalents 0.022
_diffrn_reflns_limit_h_max 12
_diffrn_reflns_limit_h_min -11
_diffrn_reflns_limit_k_max 8
_diffrn_reflns_limit_k_min -8
_diffrn_reflns_limit_l_max 19
_diffrn_reflns_limit_l_min -15
_diffrn_reflns_number 7051
_diffrn_reflns_theta_full 27.48
_diffrn_reflns_theta_max 27.48
_exptl_absorpt_coefficient_mu 0.085
_exptl_absorpt_correction_T_max 0.993
_exptl_absorpt_correction_T_min 0.830
_exptl_absorpt_correction_type multi-scan
_exptl_absorpt_process_details 'Jacobson, R. (1998) Private communication'
_exptl_crystal_colour colorless
_exptl_crystal_density_diffrn 1.288
_exptl_crystal_density_method 'not measured'
_exptl_crystal_description unknown
_exptl_crystal_F_000 376.00
_exptl_crystal_size_max 0.30
_exptl_crystal_size_mid 0.12
_exptl_crystal_size_min 0.08
_refine_diff_density_max 0.20
_refine_diff_density_min -0.25
_refine_ls_abs_structure_details 'Flack, H. D. (1983), Acta Cryst. A39, 876-881. 1847 Friedel Pairs'
_refine_ls_abs_structure_Flack -0.3(12)
_refine_ls_extinction_method none
_refine_ls_goodness_of_fit_ref 1.089
_refine_ls_hydrogen_treatment refall
_refine_ls_number_parameters 336
_refine_ls_number_reflns 4082
_refine_ls_R_factor_gt 0.0494
_refine_ls_shift/su_max 0.0000
_refine_ls_structure_factor_coef Fsqd
_refine_ls_weighting_details 'w = 1/[\s^2^(Fo^2^)+(0.0597P)^2^+0.0751P] where P=(Fo^2^+2Fc^2^)/3'
_refine_ls_weighting_scheme calc
_refine_ls_wR_factor_ref 0.1220
_reflns_number_gt 3651
_reflns_number_total 4082
_reflns_threshold_expression F^2^>2.0\s(F^2^)
_cod_data_source_file c1ce05155e.txt
_cod_data_source_block RE46-2
_cod_original_formula_sum 'C22 H25 N O3 '
_cod_database_code 7206208

loop_
_symmetry_equiv_pos_site_id
_symmetry_equiv_pos_as_xyz
1 +X,+Y,+Z
2 -X,1/2+Y,-Z

loop_
_atom_site_label
_atom_site_type_symbol
_atom_site_fract_x
_atom_site_fract_y
_atom_site_fract_z
_atom_site_U_iso_or_equiv
_atom_site_adp_type
_atom_site_occupancy
_atom_site_symmetry_multiplicity
_atom_site_calc_flag
_atom_site_refinement_flags
_atom_site_disorder_assembly
_atom_site_disorder_group
O(1) O 0.11274(17) 0.9273(2) 0.09074(11) 0.0220(3) Uani 1.00 1 d . . .
O(2) O 0.22233(17) 0.6550(2) 0.15952(11) 0.0240(3) Uani 1.00 1 d . . .
O(3) O 0.20878(16) 1.1550(2) 0.23260(10) 0.0211(3) Uani 1.00 1 d . . .
N(1) N -0.1392(2) 0.8209(2) -0.03852(13) 0.0206(3) Uani 1.00 1 d . . .
C(1) C 0.1957(2) 0.8370(3) 0.15642(15) 0.0182(4) Uani 1.00 1 d . . .
C(2) C 0.2789(2) 0.9642(3) 0.23854(15) 0.0190(4) Uani 1.00 1 d . . .
C(3) C 0.4333(2) 0.9906(3) 0.22106(17) 0.0253(5) Uani 1.00 1 d . . .
C(4) C 0.2563(2) 1.2843(3) 0.31026(16) 0.0255(5) Uani 1.00 1 d . . .
C(5) C 0.2737(2) 0.8615(3) 0.33090(14) 0.0183(4) Uani 1.00 1 d . . .
C(6) C 0.3999(2) 0.8011(3) 0.38907(15) 0.0227(4) Uani 1.00 1 d . . .
C(7) C 0.3979(2) 0.7046(3) 0.47476(16) 0.0278(5) Uani 1.00 1 d . . .
C(8) C 0.2696(2) 0.6678(3) 0.50086(16) 0.0279(5) Uani 1.00 1 d . . .
C(9) C -0.0009(2) 0.6803(3) 0.46734(17) 0.0271(5) Uani 1.00 1 d . . .
C(10) C -0.1301(2) 0.7291(3) 0.41051(18) 0.0282(5) Uani 1.00 1 d . . .
C(11) C -0.1286(2) 0.8347(3) 0.32745(17) 0.0262(5) Uani 1.00 1 d . . .
C(12) C 0.0001(2) 0.8835(3) 0.30213(15) 0.0212(4) Uani 1.00 1 d . . .
C(13) C 0.1369(2) 0.8266(3) 0.35797(15) 0.0200(4) Uani 1.00 1 d . . .
C(14) C 0.1345(2) 0.7252(3) 0.44283(15) 0.0228(4) Uani 1.00 1 d . . .
C(15) C -0.2644(2) 0.8324(3) 0.01031(15) 0.0212(4) Uani 1.00 1 d . . .
C(16) C -0.2568(2) 1.0322(3) 0.05997(17) 0.0261(5) Uani 1.00 1 d . . .
C(17) C -0.2664(2) 0.6646(3) 0.07875(15) 0.0209(4) Uani 1.00 1 d . . .
C(18) C -0.3986(2) 0.6183(3) 0.10398(17) 0.0250(5) Uani 1.00 1 d . . .
C(19) C -0.4053(2) 0.4840(3) 0.17508(17) 0.0284(5) Uani 1.00 1 d . . .
C(20) C -0.2787(2) 0.3913(3) 0.22046(17) 0.0275(5) Uani 1.00 1 d . . .
C(21) C -0.1464(2) 0.4318(3) 0.19466(16) 0.0257(5) Uani 1.00 1 d . . .
C(22) C -0.1401(2) 0.5696(3) 0.12481(16) 0.0232(4) Uani 1.00 1 d . . .
H(1) H 0.488(3) 0.854(4) 0.222(2) 0.039(8) Uiso 1.00 1 . . . .
H(2) H 0.499(3) 1.083(4) 0.2757(18) 0.032(7) Uiso 1.00 1 . . . .
H(3) H 0.433(2) 1.067(3) 0.1561(17) 0.026(6) Uiso 1.00 1 . . . .
H(4) H 0.368(3) 1.283(4) 0.3397(19) 0.038(7) Uiso 1.00 1 . . . .
H(5) H 0.212(3) 1.237(4) 0.367(2) 0.045(8) Uiso 1.00 1 . . . .
H(6) H 0.212(2) 1.420(4) 0.2978(17) 0.027(6) Uiso 1.00 1 . . . .
H(7) H 0.507(3) 0.819(4) 0.3710(19) 0.037(7) Uiso 1.00 1 . . . .
H(8) H 0.498(2) 0.674(4) 0.5179(17) 0.027(6) Uiso 1.00 1 . . . .
H(9) H 0.267(3) 0.605(4) 0.558(2) 0.042(8) Uiso 1.00 1 . . . .
H(10) H -0.004(2) 0.614(4) 0.5245(18) 0.024(6) Uiso 1.00 1 . . . .
H(11) H -0.233(3) 0.692(4) 0.4291(18) 0.032(7) Uiso 1.00 1 . . . .
H(12) H -0.223(3) 0.876(4) 0.2831(19) 0.035(7) Uiso 1.00 1 . . . .
H(13) H -0.006(2) 0.966(4) 0.2398(18) 0.026(6) Uiso 1.00 1 . . . .
H(14) H -0.357(2) 0.830(3) -0.0418(16) 0.019(5) Uiso 1.00 1 . . . .
H(15) H -0.261(2) 1.154(4) 0.0102(19) 0.036(7) Uiso 1.00 1 . . . .
H(16) H -0.161(2) 1.031(4) 0.1116(18) 0.028(6) Uiso 1.00 1 . . . .
H(17) H -0.339(3) 1.049(5) 0.083(2) 0.049(9) Uiso 1.00 1 . . . .
H(18) H -0.487(3) 0.687(5) 0.076(2) 0.057(10) Uiso 1.00 1 . . . .
H(19) H -0.504(3) 0.452(4) 0.1936(19) 0.039(8) Uiso 1.00 1 . . . .
H(20) H -0.278(3) 0.306(4) 0.269(2) 0.039(8) Uiso 1.00 1 . . . .
H(21) H -0.052(3) 0.368(4) 0.2303(19) 0.031(7) Uiso 1.00 1 . . . .
H(22) H -0.039(3) 0.603(4) 0.107(2) 0.040(8) Uiso 1.00 1 . . . .
H(23) H -0.043(3) 0.839(4) 0.008(2) 0.034(7) Uiso 1.00 1 . . . .
H(24) H -0.143(3) 0.933(5) -0.088(2) 0.056(9) Uiso 1.00 1 . . . .
H(25) H -0.141(3) 0.696(5) -0.069(2) 0.047(8) Uiso 1.00 1 . . . .

loop_
_atom_site_aniso_label
_atom_site_aniso_U_11
_atom_site_aniso_U_22
_atom_site_aniso_U_33
_atom_site_aniso_U_12
_atom_site_aniso_U_13
_atom_site_aniso_U_23
O(1) 0.0258(8) 0.0192(7) 0.0194(7) -0.0019(6) 0.0006(6) 0.0022(6)
O(2) 0.0297(8) 0.0178(7) 0.0240(7) 0.0008(6) 0.0044(6) -0.0018(6)
O(3) 0.0273(8) 0.0148(6) 0.0192(7) 0.0020(6) 0.0001(6) -0.0019(6)
N(1) 0.0250(9) 0.0188(9) 0.0182(9) -0.0003(8) 0.0051(7) -0.0029(7)
C(1) 0.0179(9) 0.0170(9) 0.0199(10) -0.0022(8) 0.0040(7) -0.0011(8)
C(2) 0.0216(10) 0.0145(9) 0.0196(10) 0.0005(8) 0.0012(8) 0.0001(8)
C(3) 0.0227(11) 0.0251(12) 0.0283(12) -0.0027(9) 0.0058(9) 0.0035(9)
C(4) 0.0365(13) 0.0176(11) 0.0206(11) -0.0023(9) 0.0019(9) -0.0019(8)
C(5) 0.0234(10) 0.0135(9) 0.0175(10) -0.0001(8) 0.0029(8) -0.0012(7)
C(6) 0.0259(11) 0.0192(10) 0.0208(10) -0.0021(9) -0.0002(8) 0.0008(8)
C(7) 0.0344(13) 0.0250(12) 0.0213(11) 0.0009(10) -0.0012(9) 0.0061(9)
C(8) 0.0374(13) 0.0244(11) 0.0210(11) -0.0018(10) 0.0037(9) 0.0037(9)
C(9) 0.0407(13) 0.0191(10) 0.0246(11) -0.0013(10) 0.0144(10) 0.0027(9)
C(10) 0.0311(12) 0.0237(11) 0.0330(12) -0.0047(10) 0.0138(10) -0.0026(10)
C(11) 0.0250(11) 0.0247(11) 0.0296(12) 0.0006(9) 0.0074(9) -0.0057(9)
C(12) 0.0243(10) 0.0196(10) 0.0196(10) 0.0013(8) 0.0038(8) -0.0027(8)
C(13) 0.0250(10) 0.0166(9) 0.0179(9) -0.0010(8) 0.0031(8) -0.0017(8)
C(14) 0.0315(11) 0.0173(10) 0.0199(10) 0.0005(9) 0.0061(8) -0.0010(8)
C(15) 0.0226(10) 0.0209(10) 0.0204(10) 0.0004(8) 0.0053(8) -0.0015(8)
C(16) 0.0292(12) 0.0210(11) 0.0285(12) 0.0037(10) 0.0066(10) -0.0022(9)
C(17) 0.0257(10) 0.0181(9) 0.0187(9) -0.0009(8) 0.0042(8) -0.0055(8)
C(18) 0.0224(11) 0.0228(11) 0.0296(12) -0.0014(9) 0.0050(9) -0.0021(9)
C(19) 0.0312(13) 0.0251(12) 0.0306(12) -0.0055(10) 0.0101(10) -0.0038(9)
C(20) 0.0374(13) 0.0206(10) 0.0251(11) -0.0060(9) 0.0076(10) 0.0000(9)
C(21) 0.0324(12) 0.0193(10) 0.0236(11) 0.0017(9) 0.0013(9) 0.0011(9)
C(22) 0.0250(11) 0.0204(10) 0.0241(11) -0.0037(8) 0.0050(9) -0.0029(8)

loop_
_atom_type_symbol
_atom_type_description
_atom_type_scat_dispersion_real
_atom_type_scat_dispersion_imag
_atom_type_scat_source
C C 0.003 0.002
;
International Tables for Crystallography
(1992, Vol. C, Tables 4.2.6.8 and 6.1.1.4)
;
H H 0.000 0.000
;
International Tables for Crystallography
(1992, Vol. C, Table 6.1.1.4)
;
N N 0.006 0.003
;
International Tables for Crystallography
(1992, Vol. C, Tables 4.2.6.8 and 6.1.1.4)
;
O O 0.011 0.006
;
International Tables for Crystallography
(1992, Vol. C, Tables 4.2.6.8 and 6.1.1.4)
;

loop_
_geom_angle_atom_site_label_1
_geom_angle_atom_site_label_2
_geom_angle_atom_site_label_3
_geom_angle
_geom_angle_publ_flag
_geom_angle_site_symmetry_1
_geom_angle_site_symmetry_2
_geom_angle_site_symmetry_3
C(2) O(3) C(4) 115.49(15) yes . . .
O(1) C(1) O(2) 125.89(19) yes . . .
O(1) C(1) C(2) 117.47(17) yes . . .
O(2) C(1) C(2) 116.55(16) yes . . .
O(3) C(2) C(1) 107.12(15) yes . . .
O(3) C(2) C(3) 108.68(17) yes . . .
O(3) C(2) C(5) 111.28(17) yes . . .
C(1) C(2) C(3) 106.09(18) yes . . .
C(1) C(2) C(5) 109.78(16) yes . . .
C(3) C(2) C(5) 113.58(17) yes . . .
C(2) C(5) C(6) 120.6(2) yes . . .
C(2) C(5) C(13) 120.52(17) yes . . .
C(6) C(5) C(13) 118.84(19) yes . . .
C(5) C(6) C(7) 121.7(2) yes . . .
C(6) C(7) C(8) 120.3(2) yes . . .
C(7) C(8) C(14) 120.6(2) yes . . .
C(10) C(9) C(14) 121.3(2) yes . . .
C(9) C(10) C(11) 119.3(2) yes . . .
C(10) C(11) C(12) 121.0(2) yes . . .
C(11) C(12) C(13) 121.0(2) yes . . .
C(5) C(13) C(12) 122.91(19) yes . . .
C(5) C(13) C(14) 119.48(18) yes . . .
C(12) C(13) C(14) 117.6(2) yes . . .
C(8) C(14) C(9) 121.2(2) yes . . .
C(8) C(14) C(13) 119.0(2) yes . . .
C(9) C(14) C(13) 119.71(19) yes . . .
N(1) C(15) C(16) 108.01(19) yes . . .
N(1) C(15) C(17) 113.25(18) yes . . .
C(16) C(15) C(17) 110.28(18) yes . . .
C(15) C(17) C(18) 118.17(19) yes . . .
C(15) C(17) C(22) 122.9(2) yes . . .
C(18) C(17) C(22) 118.5(2) yes . . .
C(17) C(18) C(19) 121.3(2) yes . . .
C(18) C(19) C(20) 119.5(2) yes . . .
C(19) C(20) C(21) 120.0(2) yes . . .
C(20) C(21) C(22) 120.1(2) yes . . .
C(17) C(22) C(21) 120.5(2) yes . . .
C(15) N(1) H(23) 110.2(18) no . . .
C(15) N(1) H(24) 112(2) no . . .
C(15) N(1) H(25) 109(2) no . . .
H(23) N(1) H(24) 106(2) no . . .
H(23) N(1) H(25) 110(2) no . . .
H(24) N(1) H(25) 109(2) no . . .
C(2) C(3) H(1) 111.5(17) no . . .
C(2) C(3) H(2) 110.6(15) no . . .
C(2) C(3) H(3) 111.7(13) no . . .
H(1) C(3) H(2) 107(2) no . . .
H(1) C(3) H(3) 110(2) no . . .
H(2) C(3) H(3) 105.9(19) no . . .
O(3) C(4) H(4) 116.6(16) no . . .
O(3) C(4) H(5) 109.7(16) no . . .
O(3) C(4) H(6) 110.9(14) no . . .
H(4) C(4) H(5) 101(2) no . . .
H(4) C(4) H(6) 115(2) no . . .
H(5) C(4) H(6) 102(2) no . . .
C(5) C(6) H(7) 122.1(14) no . . .
C(7) C(6) H(7) 116.2(14) no . . .
C(6) C(7) H(8) 117.4(15) no . . .
C(8) C(7) H(8) 122.1(15) no . . .
C(7) C(8) H(9) 120.8(17) no . . .
C(14) C(8) H(9) 118.6(17) no . . .
C(10) C(9) H(10) 118.4(14) no . . .
C(14) C(9) H(10) 120.3(14) no . . .
C(9) C(10) H(11) 121.0(13) no . . .
C(11) C(10) H(11) 119.7(13) no . . .
C(10) C(11) H(12) 122.1(18) no . . .
C(12) C(11) H(12) 116.8(18) no . . .
C(11) C(12) H(13) 117.4(13) no . . .
C(13) C(12) H(13) 121.6(13) no . . .
N(1) C(15) H(14) 105.2(15) no . . .
C(16) C(15) H(14) 108.8(14) no . . .
C(17) C(15) H(14) 111.0(14) no . . .
C(15) C(16) H(15) 110.5(16) no . . .
C(15) C(16) H(16) 106.9(15) no . . .
C(15) C(16) H(17) 109(2) no . . .
H(15) C(16) H(16) 113(2) no . . .
H(15) C(16) H(17) 104(2) no . . .
H(16) C(16) H(17) 113(2) no . . .
C(17) C(18) H(18) 121(2) no . . .
C(19) C(18) H(18) 118(2) no . . .
C(18) C(19) H(19) 120.5(16) no . . .
C(20) C(19) H(19) 120.0(16) no . . .
C(19) C(20) H(20) 122.2(18) no . . .
C(21) C(20) H(20) 117.7(18) no . . .
C(20) C(21) H(21) 119.9(16) no . . .
C(22) C(21) H(21) 119.9(16) no . . .
C(17) C(22) H(22) 120.0(15) no . . .
C(21) C(22) H(22) 119.5(15) no . . .

loop_
_geom_bond_atom_site_label_1
_geom_bond_atom_site_label_2
_geom_bond_distance
_geom_bond_publ_flag
_geom_bond_site_symmetry_1
_geom_bond_site_symmetry_2
O(1) C(1) 1.266(2) yes . .
O(2) C(1) 1.251(2) yes . .
O(3) C(2) 1.438(2) yes . .
O(3) C(4) 1.433(2) yes . .
N(1) C(15) 1.492(3) yes . .
C(1) C(2) 1.555(2) yes . .
C(2) C(3) 1.526(3) yes . .
C(2) C(5) 1.532(3) yes . .
C(5) C(6) 1.373(2) yes . .
C(5) C(13) 1.433(3) yes . .
C(6) C(7) 1.420(3) yes . .
C(7) C(8) 1.352(3) yes . .
C(8) C(14) 1.428(3) yes . .
C(9) C(10) 1.363(3) yes . .
C(9) C(14) 1.416(3) yes . .
C(10) C(11) 1.415(3) yes . .
C(11) C(12) 1.369(3) yes . .
C(12) C(13) 1.426(2) yes . .
C(13) C(14) 1.425(3) yes . .
C(15) C(16) 1.526(3) yes . .
C(15) C(17) 1.515(3) yes . .
C(17) C(18) 1.394(3) yes . .
C(17) C(22) 1.393(3) yes . .
C(18) C(19) 1.393(3) yes . .
C(19) C(20) 1.385(3) yes . .
C(20) C(21) 1.391(3) yes . .
C(21) C(22) 1.393(3) yes . .
N(1) H(23) 1.02(2) no . .
N(1) H(24) 1.05(3) no . .
N(1) H(25) 0.95(3) no . .
C(3) H(1) 1.05(3) no . .
C(3) H(2) 1.10(2) no . .
C(3) H(3) 1.08(2) no . .
C(4) H(4) 1.05(2) no . .
C(4) H(5) 1.05(3) no . .
C(4) H(6) 1.01(2) no . .
C(6) H(7) 1.09(3) no . .
C(7) H(8) 1.04(2) no . .
C(8) H(9) 0.95(3) no . .
C(9) H(10) 0.96(2) no . .
C(10) H(11) 1.08(2) no . .
C(11) H(12) 1.02(2) no . .
C(12) H(13) 1.06(2) no . .
C(15) H(14) 1.03(2) no . .
C(16) H(15) 1.09(3) no . .
C(16) H(16) 1.05(2) no . .
C(16) H(17) 0.91(3) no . .
C(18) H(18) 0.96(3) no . .
C(19) H(19) 1.03(3) no . .
C(20) H(20) 0.92(3) no . .
C(21) H(21) 1.03(2) no . .
C(22) H(22) 1.05(3) no . .

loop_
_geom_contact_atom_site_label_1
_geom_contact_atom_site_label_2
_geom_contact_distance
_geom_contact_publ_flag
_geom_contact_site_symmetry_1
_geom_contact_site_symmetry_2
O(1) N(1) 2.806(2) ? . .
O(1) N(1) 2.786(2) ? . 2_555
O(1) C(15) 3.545(2) ? . .
O(1) C(15) 3.536(2) ? . 2_555
O(1) C(16) 3.465(3) ? . .
O(1) C(17) 3.499(2) ? . 2_555
O(1) C(22) 3.481(2) ? . .
O(1) C(22) 3.366(2) ? . 2_555
O(2) O(3) 3.546(2) ? . 1_545
O(2) N(1) 2.877(2) ? . 2_545
O(2) C(4) 3.310(2) ? . 1_545
O(2) C(15) 3.390(2) ? . 2_545
O(2) C(16) 3.405(3) ? . 2_545
O(2) C(22) 3.373(2) ? . .
O(3) O(2) 3.546(2) ? . 1_565
O(3) N(1) 3.009(2) ? . 2_555
N(1) O(1) 2.806(2) ? . .
N(1) O(1) 2.786(2) ? . 2_545
N(1) O(2) 2.877(2) ? . 2_555
N(1) O(3) 3.009(2) ? . 2_545
N(1) C(22) 3.542(3) ? . 2_555
C(1) C(22) 3.568(3) ? . .
C(3) C(18) 3.577(3) ? . 1_655
C(4) O(2) 3.310(2) ? . 1_565
C(8) C(10) 3.579(3) ? . 2_546
C(9) C(9) 3.502(3) ? . 2_546
C(9) C(9) 3.502(3) ? . 2_556
C(10) C(8) 3.579(3) ? . 2_556
C(11) C(20) 3.533(3) ? . .
C(11) C(21) 3.327(3) ? . .
C(11) C(22) 3.454(3) ? . .
C(12) C(21) 3.573(3) ? . .
C(12) C(22) 3.407(3) ? . .
C(15) O(1) 3.545(2) ? . .
C(15) O(1) 3.536(2) ? . 2_545
C(15) O(2) 3.390(2) ? . 2_555
C(16) O(1) 3.465(3) ? . .
C(16) O(2) 3.405(3) ? . 2_555
C(16) C(20) 3.413(3) ? . 1_565
C(16) C(21) 3.379(3) ? . 1_565
C(17) O(1) 3.499(2) ? . 2_545
C(18) C(3) 3.577(3) ? . 1_455
C(20) C(11) 3.533(3) ? . .
C(20) C(16) 3.413(3) ? . 1_545
C(21) C(11) 3.327(3) ? . .
C(21) C(12) 3.573(3) ? . .
C(21) C(16) 3.379(3) ? . 1_545
C(22) O(1) 3.481(2) ? . .
C(22) O(1) 3.366(2) ? . 2_545
C(22) O(2) 3.373(2) ? . .
C(22) N(1) 3.542(3) ? . 2_545
C(22) C(1) 3.568(3) ? . .
C(22) C(11) 3.454(3) ? . .
C(22) C(12) 3.407(3) ? . .
O(1) H(15) 2.89(3) ? . 2_545
O(1) H(16) 2.72(2) ? . .
O(1) H(22) 2.65(3) ? . .
O(1) H(22) 3.09(2) ? . 2_555
O(1) H(23) 1.81(2) ? . .
O(1) H(23) 3.13(2) ? . 2_555
O(1) H(24) 3.18(3) ? . .
O(1) H(24) 3.34(3) ? . 2_545
O(1) H(24) 3.42(3) ? . 2_555
O(1) H(25) 3.36(3) ? . .
O(1) H(25) 1.87(3) ? . 2_555
O(2) H(6) 2.59(2) ? . 1_545
O(2) H(14) 3.20(2) ? . 2_545
O(2) H(15) 2.59(3) ? . 2_545
O(2) H(18) 3.20(3) ? . 1_655
O(2) H(19) 2.86(3) ? . 1_655
O(2) H(21) 3.53(2) ? . .
O(2) H(22) 2.44(2) ? . .
O(2) H(23) 3.23(2) ? . .
O(2) H(23) 3.43(2) ? . 2_545
O(2) H(24) 1.89(3) ? . 2_545
O(2) H(25) 3.39(3) ? . 2_545
O(3) H(14) 3.56(2) ? . 2_555
O(3) H(19) 3.49(3) ? . 1_665
O(3) H(21) 2.82(2) ? . 1_565
O(3) H(24) 2.81(3) ? . 2_555
O(3) H(25) 2.38(3) ? . 2_555
N(1) H(3) 3.40(2) ? . 2_545
N(1) H(22) 2.84(3) ? . 2_555
C(1) H(6) 3.48(2) ? . 1_545
C(1) H(15) 2.91(3) ? . 2_545
C(1) H(16) 3.51(2) ? . .
C(1) H(18) 3.55(3) ? . 1_655
C(1) H(22) 2.68(2) ? . .
C(1) H(23) 2.79(2) ? . .
C(1) H(24) 2.91(3) ? . 2_545
C(1) H(25) 2.74(3) ? . 2_555
C(2) H(25) 3.01(3) ? . 2_555
C(3) H(12) 3.26(2) ? . 1_655
C(3) H(14) 3.45(2) ? . 2_555
C(3) H(17) 3.24(3) ? . 1_655
C(3) H(18) 3.15(3) ? . 1_655
C(3) H(19) 3.21(3) ? . 1_665
C(3) H(20) 3.40(2) ? . 1_665
C(3) H(25) 3.46(3) ? . 2_555
C(4) H(8) 3.14(2) ? . 2_656
C(4) H(19) 3.29(3) ? . 1_665
C(4) H(21) 2.94(2) ? . 1_565
C(4) H(24) 3.38(3) ? . 2_555
C(4) H(25) 3.54(3) ? . 2_555
C(5) H(6) 3.05(2) ? . 1_545
C(5) H(8) 3.47(2) ? . 2_656
C(6) H(4) 3.56(3) ? . 1_545
C(6) H(6) 3.25(2) ? . 1_545
C(6) H(8) 2.93(2) ? . 2_656
C(6) H(11) 3.44(2) ? . 1_655
C(7) H(4) 3.44(3) ? . 1_545
C(7) H(4) 3.18(2) ? . 2_646
C(7) H(6) 3.41(2) ? . 1_545
C(7) H(7) 3.45(2) ? . 2_646
C(7) H(8) 3.31(2) ? . 2_656
C(8) H(2) 3.60(2) ? . 2_646
C(8) H(5) 3.49(3) ? . 1_545
C(8) H(6) 3.37(2) ? . 1_545
C(8) H(7) 3.44(2) ? . 2_646
C(8) H(11) 3.40(2) ? . 2_546
C(8) H(20) 3.49(3) ? . 2_556
C(9) H(5) 3.45(3) ? . 2_546
C(9) H(10) 2.92(2) ? . 2_556
C(10) H(5) 3.50(3) ? . 2_546
C(10) H(7) 3.38(2) ? . 1_455
C(10) H(9) 2.92(3) ? . 2_556
C(10) H(10) 2.95(2) ? . 2_556
C(11) H(7) 3.59(3) ? . 1_455
C(11) H(9) 2.95(3) ? . 2_556
C(11) H(10) 2.95(2) ? . 2_556
C(11) H(16) 3.39(2) ? . .
C(11) H(20) 3.50(3) ? . 1_565
C(11) H(21) 3.59(2) ? . .
C(12) H(10) 2.98(2) ? . 2_556
C(12) H(16) 3.07(2) ? . .
C(12) H(21) 3.43(2) ? . 1_565
C(12) H(22) 3.39(2) ? . .
C(13) H(6) 3.00(2) ? . 1_545
C(13) H(10) 3.02(2) ? . 2_556
C(14) H(5) 3.60(3) ? . 1_545
C(14) H(6) 3.15(2) ? . 1_545
C(14) H(10) 2.97(2) ? . 2_556
C(15) H(3) 3.18(2) ? . 2_545
C(15) H(18) 3.40(3) ? . 2_455
C(15) H(19) 3.42(2) ? . 2_455
C(16) H(3) 3.47(2) ? . 1_455
C(16) H(12) 3.40(2) ? . .
C(16) H(13) 3.19(2) ? . .
C(16) H(18) 2.99(3) ? . 2_455
C(17) H(3) 3.55(2) ? . 2_545
C(17) H(12) 3.27(2) ? . .
C(17) H(15) 3.59(3) ? . 1_545
C(18) H(1) 2.72(3) ? . 1_455
C(18) H(3) 3.56(2) ? . 1_455
C(18) H(12) 3.30(2) ? . .
C(18) H(14) 3.00(2) ? . 2_445
C(18) H(15) 3.30(2) ? . 2_445
C(18) H(17) 3.33(2) ? . 2_445
C(19) H(1) 2.82(3) ? . 1_455
C(19) H(2) 3.29(2) ? . 1_445
C(19) H(3) 3.18(2) ? . 1_445
C(19) H(12) 3.37(2) ? . .
C(19) H(14) 2.85(2) ? . 2_445
C(19) H(17) 3.34(3) ? . 1_545
C(20) H(2) 3.15(2) ? . 1_445
C(20) H(3) 3.45(2) ? . 1_445
C(20) H(12) 3.40(3) ? . .
C(20) H(15) 3.51(3) ? . 1_545
C(20) H(16) 3.22(2) ? . 1_545
C(20) H(17) 3.04(3) ? . 1_545
C(21) H(6) 3.39(2) ? . 1_545
C(21) H(12) 3.39(3) ? . .
C(21) H(13) 3.42(2) ? . 1_545
C(21) H(15) 3.29(2) ? . 1_545
C(21) H(16) 2.95(2) ? . 1_545
C(21) H(17) 3.38(3) ? . 1_545
C(21) H(24) 3.39(3) ? . 2_545
C(22) H(12) 3.31(3) ? . .
C(22) H(13) 3.27(2) ? . .
C(22) H(15) 3.35(3) ? . 1_545
C(22) H(23) 3.24(3) ? . 2_545
C(22) H(24) 2.95(3) ? . 2_545
H(1) C(18) 2.72(3) ? . 1_655
H(1) C(19) 2.82(3) ? . 1_655
H(1) H(12) 2.68(4) ? . 1_655
H(1) H(17) 3.14(4) ? . 1_655
H(1) H(18) 2.47(4) ? . 1_655
H(1) H(19) 2.74(4) ? . 1_655
H(2) C(8) 3.60(2) ? . 2_656
H(2) C(19) 3.29(2) ? . 1_665
H(2) C(20) 3.15(2) ? . 1_665
H(2) H(8) 3.09(3) ? . 2_656
H(2) H(9) 2.94(3) ? . 2_656
H(2) H(12) 2.94(4) ? . 1_655
H(2) H(17) 3.47(4) ? . 1_655
H(2) H(19) 2.76(4) ? . 1_665
H(2) H(20) 2.59(4) ? . 1_665
H(3) N(1) 3.40(2) ? . 2_555
H(3) C(15) 3.18(2) ? . 2_555
H(3) C(16) 3.47(2) ? . 1_655
H(3) C(17) 3.55(2) ? . 2_555
H(3) C(18) 3.56(2) ? . 1_655
H(3) C(19) 3.18(2) ? . 1_665
H(3) C(20) 3.45(2) ? . 1_665
H(3) H(14) 2.45(3) ? . 2_555
H(3) H(17) 2.57(4) ? . 1_655
H(3) H(18) 2.97(4) ? . 1_655
H(3) H(19) 2.70(4) ? . 1_665
H(3) H(20) 3.29(3) ? . 1_665
H(3) H(25) 2.91(4) ? . 2_555
H(4) C(6) 3.56(3) ? . 1_565
H(4) C(7) 3.44(3) ? . 1_565
H(4) C(7) 3.18(2) ? . 2_656
H(4) H(8) 2.33(3) ? . 2_656
H(4) H(19) 2.89(4) ? . 1_665
H(5) C(8) 3.49(3) ? . 1_565
H(5) C(9) 3.45(3) ? . 2_556
H(5) C(10) 3.50(3) ? . 2_556
H(5) C(14) 3.60(3) ? . 1_565
H(5) H(8) 2.92(3) ? . 2_656
H(5) H(10) 2.87(4) ? . 2_556
H(5) H(11) 2.98(4) ? . 2_556
H(5) H(21) 2.99(3) ? . 1_565
H(6) O(2) 2.59(2) ? . 1_565
H(6) C(1) 3.48(2) ? . 1_565
H(6) C(5) 3.05(2) ? . 1_565
H(6) C(6) 3.25(2) ? . 1_565
H(6) C(7) 3.41(2) ? . 1_565
H(6) C(8) 3.37(2) ? . 1_565
H(6) C(13) 3.00(2) ? . 1_565
H(6) C(14) 3.15(2) ? . 1_565
H(6) C(21) 3.39(2) ? . 1_565
H(6) H(19) 3.33(4) ? . 1_665
H(6) H(21) 2.49(3) ? . 1_565
H(6) H(22) 3.49(3) ? . 1_565
H(6) H(24) 3.02(4) ? . 2_555
H(7) C(7) 3.45(2) ? . 2_656
H(7) C(8) 3.44(2) ? . 2_656
H(7) C(10) 3.38(2) ? . 1_655
H(7) C(11) 3.59(3) ? . 1_655
H(7) H(8) 2.90(4) ? . 2_656
H(7) H(9) 2.89(4) ? . 2_656
H(7) H(11) 2.55(3) ? . 1_655
H(7) H(12) 3.08(4) ? . 1_655
H(7) H(19) 3.58(4) ? . 1_655
H(8) C(4) 3.14(2) ? . 2_646
H(8) C(5) 3.47(2) ? . 2_646
H(8) C(6) 2.93(2) ? . 2_646
H(8) C(7) 3.31(2) ? . 2_646
H(8) H(2) 3.09(3) ? . 2_646
H(8) H(4) 2.33(3) ? . 2_646
H(8) H(5) 2.92(3) ? . 2_646
H(8) H(7) 2.90(4) ? . 2_646
H(8) H(8) 3.41(3) ? . 2_646
H(8) H(8) 3.41(3) ? . 2_656
H(8) H(11) 3.05(4) ? . 1_655
H(9) C(10) 2.92(3) ? . 2_546
H(9) C(11) 2.95(3) ? . 2_546
H(9) H(2) 2.94(3) ? . 2_646
H(9) H(7) 2.89(4) ? . 2_646
H(9) H(11) 2.81(4) ? . 2_546
H(9) H(12) 2.89(4) ? . 2_546
H(9) H(20) 2.86(4) ? . 2_556
H(10) C(9) 2.92(2) ? . 2_546
H(10) C(10) 2.95(2) ? . 2_546
H(10) C(11) 2.95(2) ? . 2_546
H(10) C(12) 2.98(2) ? . 2_546
H(10) C(13) 3.02(2) ? . 2_546
H(10) C(14) 2.97(2) ? . 2_546
H(10) H(5) 2.87(4) ? . 2_546
H(10) H(10) 3.45(3) ? . 2_546
H(10) H(10) 3.45(3) ? . 2_556
H(10) H(11) 3.58(3) ? . 2_546
H(10) H(12) 3.55(3) ? . 2_546
H(10) H(13) 3.59(3) ? . 2_546
H(11) C(6) 3.44(2) ? . 1_455
H(11) C(8) 3.40(2) ? . 2_556
H(11) H(5) 2.98(4) ? . 2_546
H(11) H(7) 2.55(3) ? . 1_455
H(11) H(8) 3.05(4) ? . 1_455
H(11) H(9) 2.81(4) ? . 2_556
H(11) H(10) 3.58(3) ? . 2_556
H(11) H(20) 3.48(4) ? . .
H(12) C(3) 3.26(2) ? . 1_455
H(12) C(16) 3.40(2) ? . .
H(12) C(17) 3.27(2) ? . .
H(12) C(18) 3.30(2) ? . .
H(12) C(19) 3.37(2) ? . .
H(12) C(20) 3.40(3) ? . .
H(12) C(21) 3.39(3) ? . .
H(12) C(22) 3.31(3) ? . .
H(12) H(1) 2.68(4) ? . 1_455
H(12) H(2) 2.94(4) ? . 1_455
H(12) H(7) 3.08(4) ? . 1_455
H(12) H(9) 2.89(4) ? . 2_556
H(12) H(10) 3.55(3) ? . 2_556
H(12) H(16) 2.89(4) ? . .
H(12) H(17) 3.15(4) ? . .
H(12) H(20) 2.94(4) ? . 1_565
H(13) C(16) 3.19(2) ? . .
H(13) C(21) 3.42(2) ? . 1_565
H(13) C(22) 3.27(2) ? . .
H(13) H(10) 3.59(3) ? . 2_556
H(13) H(16) 2.18(3) ? . .
H(13) H(17) 3.53(3) ? . .
H(13) H(20) 3.51(4) ? . 1_565
H(13) H(21) 2.74(3) ? . 1_565
H(13) H(22) 3.10(4) ? . .
H(13) H(23) 3.47(4) ? . .
H(13) H(25) 3.46(4) ? . 2_555
H(14) O(2) 3.20(2) ? . 2_555
H(14) O(3) 3.56(2) ? . 2_545
H(14) C(3) 3.45(2) ? . 2_545
H(14) C(18) 3.00(2) ? . 2_455
H(14) C(19) 2.85(2) ? . 2_455
H(14) H(3) 2.45(3) ? . 2_545
H(14) H(17) 3.37(4) ? . 2_445
H(14) H(18) 2.81(4) ? . 2_455
H(14) H(19) 2.49(3) ? . 2_455
H(15) O(1) 2.89(3) ? . 2_555
H(15) O(2) 2.59(2) ? . 2_555
H(15) C(1) 2.91(3) ? . 2_555
H(15) C(17) 3.59(3) ? . 1_565
H(15) C(18) 3.30(2) ? . 2_455
H(15) C(20) 3.51(3) ? . 1_565
H(15) C(21) 3.29(2) ? . 1_565
H(15) C(22) 3.35(3) ? . 1_565
H(15) H(18) 2.46(4) ? . 2_455
H(15) H(22) 3.59(4) ? . 2_555
H(15) H(23) 3.16(4) ? . 2_555
H(16) O(1) 2.72(2) ? . .
H(16) C(1) 3.51(2) ? . .
H(16) C(11) 3.39(2) ? . .
H(16) C(12) 3.07(2) ? . .
H(16) C(20) 3.22(2) ? . 1_565
H(16) C(21) 2.95(2) ? . 1_565
H(16) H(12) 2.89(4) ? . .
H(16) H(13) 2.18(3) ? . .
H(16) H(20) 3.32(4) ? . 1_565
H(16) H(21) 2.91(3) ? . 1_565
H(16) H(23) 3.51(4) ? . 2_555
H(16) H(25) 3.21(4) ? . 2_555
H(17) C(3) 3.24(3) ? . 1_455
H(17) C(18) 3.33(2) ? . 2_455
H(17) C(19) 3.34(3) ? . 1_565
H(17) C(20) 3.04(3) ? . 1_565
H(17) C(21) 3.38(3) ? . 1_565
H(17) H(1) 3.14(4) ? . 1_455
H(17) H(2) 3.47(4) ? . 1_455
H(17) H(3) 2.57(4) ? . 1_455
H(17) H(12) 3.15(4) ? . .
H(17) H(13) 3.53(3) ? . .
H(17) H(14) 3.37(4) ? . 2_455
H(17) H(18) 2.73(4) ? . 2_455
H(17) H(20) 3.19(4) ? . 1_565
H(18) O(2) 3.20(3) ? . 1_455
H(18) C(1) 3.55(3) ? . 1_455
H(18) C(3) 3.15(3) ? . 1_455
H(18) C(15) 3.40(3) ? . 2_445
H(18) C(16) 2.99(3) ? . 2_445
H(18) H(1) 2.47(4) ? . 1_455
H(18) H(3) 2.97(4) ? . 1_455
H(18) H(14) 2.81(4) ? . 2_445
H(18) H(15) 2.46(4) ? . 2_445
H(18) H(17) 2.73(4) ? . 2_445
H(19) O(2) 2.86(3) ? . 1_455
H(19) O(3) 3.49(3) ? . 1_445
H(19) C(3) 3.21(3) ? . 1_445
H(19) C(4) 3.29(3) ? . 1_445
H(19) C(15) 3.42(2) ? . 2_445
H(19) H(1) 2.74(4) ? . 1_455
H(19) H(2) 2.76(4) ? . 1_445
H(19) H(3) 2.70(4) ? . 1_445
H(19) H(4) 2.89(4) ? . 1_445
H(19) H(6) 3.33(4) ? . 1_445
H(19) H(7) 3.58(4) ? . 1_455
H(19) H(14) 2.49(3) ? . 2_445
H(19) H(24) 3.36(4) ? . 2_445
H(20) C(3) 3.40(2) ? . 1_445
H(20) C(8) 3.49(3) ? . 2_546
H(20) C(11) 3.50(3) ? . 1_545
H(20) H(2) 2.59(4) ? . 1_445
H(20) H(3) 3.29(3) ? . 1_445
H(20) H(9) 2.86(4) ? . 2_546
H(20) H(11) 3.48(4) ? . .
H(20) H(12) 2.94(4) ? . 1_545
H(20) H(13) 3.51(4) ? . 1_545
H(20) H(16) 3.32(4) ? . 1_545
H(20) H(17) 3.19(4) ? . 1_545
H(21) O(2) 3.53(2) ? . .
H(21) O(3) 2.82(2) ? . 1_545
H(21) C(4) 2.94(2) ? . 1_545
H(21) C(11) 3.59(2) ? . .
H(21) C(12) 3.43(2) ? . 1_545
H(21) H(5) 2.99(3) ? . 1_545
H(21) H(6) 2.49(3) ? . 1_545
H(21) H(13) 2.74(3) ? . 1_545
H(21) H(16) 2.91(3) ? . 1_545
H(21) H(24) 3.07(4) ? . 2_545
H(21) H(25) 3.45(4) ? . 2_545
H(22) O(1) 2.65(3) ? . .
H(22) O(1) 3.09(2) ? . 2_545
H(22) O(2) 2.44(2) ? . .
H(22) N(1) 2.84(3) ? . 2_545
H(22) C(1) 2.68(2) ? . .
H(22) C(12) 3.39(2) ? . .
H(22) H(6) 3.49(3) ? . 1_545
H(22) H(13) 3.10(4) ? . .
H(22) H(15) 3.59(4) ? . 2_545
H(22) H(23) 2.67(4) ? . 2_545
H(22) H(24) 2.12(4) ? . 2_545
H(22) H(25) 3.32(4) ? . 2_545
H(23) O(1) 1.81(2) ? . .
H(23) O(1) 3.13(2) ? . 2_545
H(23) O(2) 3.23(2) ? . .
H(23) O(2) 3.43(2) ? . 2_555
H(23) C(1) 2.79(2) ? . .
H(23) C(22) 3.24(3) ? . 2_555
H(23) H(13) 3.47(4) ? . .
H(23) H(15) 3.16(4) ? . 2_545
H(23) H(16) 3.51(4) ? . 2_545
H(23) H(22) 2.67(4) ? . 2_555
H(23) H(23) 3.48(4) ? . 2_545
H(23) H(23) 3.48(4) ? . 2_555
H(23) H(24) 3.33(4) ? . 2_545
H(23) H(25) 3.00(4) ? . 2_555
H(24) O(1) 3.18(3) ? . .
H(24) O(1) 3.42(3) ? . 2_545
H(24) O(1) 3.34(3) ? . 2_555
H(24) O(2) 1.89(3) ? . 2_555
H(24) O(3) 2.81(3) ? . 2_545
H(24) C(1) 2.91(3) ? . 2_555
H(24) C(4) 3.38(3) ? . 2_545
H(24) C(21) 3.39(3) ? . 2_555
H(24) C(22) 2.95(3) ? . 2_555
H(24) H(6) 3.02(4) ? . 2_545
H(24) H(19) 3.36(4) ? . 2_455
H(24) H(21) 3.07(4) ? . 2_555
H(24) H(22) 2.12(4) ? . 2_555
H(24) H(23) 3.33(4) ? . 2_555
H(25) O(1) 3.36(3) ? . .
H(25) O(1) 1.87(3) ? . 2_545
H(25) O(2) 3.39(3) ? . 2_555
H(25) O(3) 2.38(3) ? . 2_545
H(25) C(1) 2.74(3) ? . 2_545
H(25) C(2) 3.01(3) ? . 2_545
H(25) C(3) 3.46(3) ? . 2_545
H(25) C(4) 3.54(3) ? . 2_545
H(25) H(3) 2.91(4) ? . 2_545
H(25) H(13) 3.46(4) ? . 2_545
H(25) H(16) 3.21(4) ? . 2_545
H(25) H(21) 3.45(4) ? . 2_555
H(25) H(22) 3.32(4) ? . 2_555
H(25) H(23) 3.00(4) ? . 2_545

loop_
_geom_hbond_atom_site_label_D
_geom_hbond_atom_site_label_H
_geom_hbond_atom_site_label_A
_geom_hbond_site_symmetry_D
_geom_hbond_site_symmetry_H
_geom_hbond_site_symmetry_A
_geom_hbond_distance_DA
_geom_hbond_distance_DH
_geom_hbond_distance_HA
_geom_hbond_angle_DHA
_geom_hbond_publ_flag
N(1) H(23) O(1) . . . 2.806(2) 1.02(2) 1.81(2) 167(2) no
N(1) H(24) O(2) . . 2_555 2.877(2) 1.05(3) 1.89(3) 156(3) no
N(1) H(25) O(1) . . 2_545 2.786(2) 0.95(3) 1.87(3) 162(2) no
N(1) H(25) O(3) . . 2_545 3.009(2) 0.95(3) 2.38(3) 124(2) no

loop_
_geom_torsion_atom_site_label_1
_geom_torsion_atom_site_label_2
_geom_torsion_atom_site_label_3
_geom_torsion_atom_site_label_4
_geom_torsion
_geom_torsion_publ_flag
_geom_torsion_site_symmetry_1
_geom_torsion_site_symmetry_2
_geom_torsion_site_symmetry_3
_geom_torsion_site_symmetry_4
C(4) O(3) C(2) C(1) 171.24(18) ? . . . .
C(4) O(3) C(2) C(3) -74.5(2) ? . . . .
C(4) O(3) C(2) C(5) 51.2(2) ? . . . .
O(1) C(1) C(2) O(3) 16.3(2) ? . . . .
O(1) C(1) C(2) C(3) -99.7(2) ? . . . .
O(1) C(1) C(2) C(5) 137.2(2) ? . . . .
O(2) C(1) C(2) O(3) -166.93(19) ? . . . .
O(2) C(1) C(2) C(3) 77.1(2) ? . . . .
O(2) C(1) C(2) C(5) -46.0(2) ? . . . .
O(3) C(2) C(5) C(6) -123.5(2) ? . . . .
O(3) C(2) C(5) C(13) 56.6(2) ? . . . .
C(1) C(2) C(5) C(6) 118.1(2) ? . . . .
C(1) C(2) C(5) C(13) -61.8(2) ? . . . .
C(3) C(2) C(5) C(6) -0.5(2) ? . . . .
C(3) C(2) C(5) C(13) 179.63(19) ? . . . .
C(2) C(5) C(6) C(7) -179.63(19) ? . . . .
C(2) C(5) C(13) C(12) 0.0(2) ? . . . .
C(2) C(5) C(13) C(14) 178.05(19) ? . . . .
C(6) C(5) C(13) C(12) -179.9(2) ? . . . .
C(6) C(5) C(13) C(14) -1.9(3) ? . . . .
C(13) C(5) C(6) C(7) 0.3(3) ? . . . .
C(5) C(6) C(7) C(8) 0.7(3) ? . . . .
C(6) C(7) C(8) C(14) -0.0(3) ? . . . .
C(7) C(8) C(14) C(9) 177.3(2) ? . . . .
C(7) C(8) C(14) C(13) -1.6(3) ? . . . .
C(10) C(9) C(14) C(8) -177.8(2) ? . . . .
C(10) C(9) C(14) C(13) 1.1(3) ? . . . .
C(14) C(9) C(10) C(11) -2.9(3) ? . . . .
C(9) C(10) C(11) C(12) 1.9(3) ? . . . .
C(10) C(11) C(12) C(13) 1.0(3) ? . . . .
C(11) C(12) C(13) C(5) 175.3(2) ? . . . .
C(11) C(12) C(13) C(14) -2.7(3) ? . . . .
C(5) C(13) C(14) C(8) 2.5(3) ? . . . .
C(5) C(13) C(14) C(9) -176.4(2) ? . . . .
C(12) C(13) C(14) C(8) -179.4(2) ? . . . .
C(12) C(13) C(14) C(9) 1.7(3) ? . . . .
N(1) C(15) C(17) C(18) -158.14(19) ? . . . .
N(1) C(15) C(17) C(22) 28.9(2) ? . . . .
C(16) C(15) C(17) C(18) 80.7(2) ? . . . .
C(16) C(15) C(17) C(22) -92.2(2) ? . . . .
C(15) C(17) C(18) C(19) -171.7(2) ? . . . .
C(15) C(17) C(22) C(21) 172.7(2) ? . . . .
C(18) C(17) C(22) C(21) -0.2(3) ? . . . .
C(22) C(17) C(18) C(19) 1.6(3) ? . . . .
C(17) C(18) C(19) C(20) -1.4(3) ? . . . .
C(18) C(19) C(20) C(21) -0.3(3) ? . . . .
C(19) C(20) C(21) C(22) 1.7(3) ? . . . .
C(20) C(21) C(22) C(17) -1.4(3) ? . . . .

loop_
_cod_related_entry_id
_cod_related_entry_database
_cod_related_entry_code
1 ChemSpider 26667134
